data_4077745
loop_
_publ_author_name
'Doherty, Simon'
'Waugh, Mark'
'Scanlan, Tom H.'
'Elsegood, Mark R. J.'
'Clegg, William'

_publ_section_title
;
 Regioselective Addition of Tris(dialkylamino) Phosphines to
 [Fe2(CO)6(\m-PPh2){\m-\h1:\h2-(H)CCCH2}]:&#x00A0; Novel P&#x2212;C
 Coupling Reactions and Unusual Hydrocarbyl Rearrangements
;
_journal_issue 4
_journal_name_full Organometallics
_journal_page_first 679
_journal_paper_doi 10.1021/om980757n
_journal_volume 18
_journal_year 1999
_chemical_formula_sum 'C39.5 H29 Cl Fe2 O6 P2'
_chemical_formula_weight 808.72
_chemical_name_systematic
;
 ?
;
_space_group_IT_number 14
_symmetry_cell_setting monoclinic
_symmetry_space_group_name_Hall '-P 2yn'
_symmetry_space_group_name_H-M 'P 1 21/n 1'
_atom_sites_solution_hydrogens 'geom excpt H1A&B,H3,H40A&B,H42 coords refined'
_atom_sites_solution_primary direct
_atom_sites_solution_secondary difmap
_audit_creation_method SHELXL-97
_cell_angle_alpha 90.00
_cell_angle_beta 99.635(2)
_cell_angle_gamma 90.00
_cell_formula_units_Z 8
_cell_length_a 16.7155(8)
_cell_length_b 25.7634(12)
_cell_length_c 17.0192(8)
_cell_measurement_reflns_used 17772
_cell_measurement_temperature 160(2)
_cell_measurement_theta_max 28.58
_cell_measurement_theta_min 2.23
_cell_volume 7225.9(6)
_computing_cell_refinement 'local programs'
_computing_data_collection 'Bruker SMART'
_computing_data_reduction 'Bruker SAINT'
_computing_molecular_graphics 'Bruker SHELXTL'
_computing_publication_material 'SHELXTL and local programs'
_computing_structure_refinement 'Bruker SHELXTL'
_computing_structure_solution 'Bruker SHELXTL'
_diffrn_ambient_temperature 160(2)
_diffrn_measured_fraction_theta_full 0.997
_diffrn_measured_fraction_theta_max 0.908
_diffrn_measurement_device_type 'Bruker SMART CCD diffractometer'
_diffrn_measurement_method '\w rotation with narrow frames'
_diffrn_radiation_monochromator graphite
_diffrn_radiation_source 'fine-focus sealed tube'
_diffrn_radiation_type MoK\a
_diffrn_radiation_wavelength 0.71073
_diffrn_reflns_av_R_equivalents 0.0663
_diffrn_reflns_av_sigmaI/netI 0.1003
_diffrn_reflns_limit_h_max 21
_diffrn_reflns_limit_h_min -22
_diffrn_reflns_limit_k_max 24
_diffrn_reflns_limit_k_min -33
_diffrn_reflns_limit_l_max 22
_diffrn_reflns_limit_l_min -21
_diffrn_reflns_number 45497
_diffrn_reflns_theta_full 26.00
_diffrn_reflns_theta_max 28.88
_diffrn_reflns_theta_min 1.87
_diffrn_standards_decay_% 0
_diffrn_standards_number 0
_exptl_absorpt_coefficient_mu 1.013
_exptl_absorpt_correction_T_max 0.894
_exptl_absorpt_correction_T_min 0.708
_exptl_absorpt_correction_type empirical
_exptl_crystal_colour red
_exptl_crystal_density_diffrn 1.487
_exptl_crystal_density_method 'not measured'
_exptl_crystal_description block
_exptl_crystal_F_000 3304
_exptl_crystal_size_max 0.30
_exptl_crystal_size_mid 0.14
_exptl_crystal_size_min 0.11
_refine_diff_density_max 0.849
_refine_diff_density_min -0.877
_refine_diff_density_rms 0.097
_refine_ls_extinction_method none
_refine_ls_goodness_of_fit_ref 1.014
_refine_ls_hydrogen_treatment mixed
_refine_ls_matrix_type full
_refine_ls_number_parameters 928
_refine_ls_number_reflns 17239
_refine_ls_number_restraints 0
_refine_ls_restrained_S_all 1.014
_refine_ls_R_factor_all 0.1174
_refine_ls_R_factor_gt 0.0558
_refine_ls_shift/su_max 0.001
_refine_ls_shift/su_mean 0.000
_refine_ls_structure_factor_coef Fsqd
_refine_ls_weighting_details 'calc w=1/[\s^2^(Fo^2^)+(0.0470P)^2^+3.7942P] where P=(Fo^2^+2Fc^2^)/3'
_refine_ls_weighting_scheme calc
_refine_ls_wR_factor_gt 0.1040
_refine_ls_wR_factor_ref 0.1247
_reflns_number_gt 10514
_reflns_number_total 17239
_reflns_threshold_expression >2sigma(I)
_cod_data_source_file om980757n.cif
_cod_data_source_block compound_9
_cod_original_sg_symbol_H-M 'P 21/n'
_cod_original_formula_sum 'C39.50 H29 Cl Fe2 O6 P2'
_cod_database_code 4077745

loop_
_symmetry_equiv_pos_as_xyz
'x, y, z'
'-x+1/2, y+1/2, -z+1/2'
'-x, -y, -z'
'x-1/2, -y-1/2, z-1/2'

loop_
_atom_site_label
_atom_site_type_symbol
_atom_site_fract_x
_atom_site_fract_y
_atom_site_fract_z
_atom_site_U_iso_or_equiv
_atom_site_adp_type
_atom_site_occupancy
_atom_site_symmetry_multiplicity
_atom_site_calc_flag
_atom_site_refinement_flags
Fe1 Fe 0.17934(3) -0.018417(19) 0.62992(3) 0.01924(12) Uani 1 1 d .
Fe2 Fe 0.29839(3) 0.014631(19) 0.74104(3) 0.01836(12) Uani 1 1 d .
C1 C 0.2829(3) -0.02345(15) 0.5689(2) 0.0249(9) Uani 1 1 d .
H1A H 0.273(2) -0.0153(14) 0.515(2) 0.030 Uiso 1 1 d .
H1B H 0.305(2) -0.0582(15) 0.578(2) 0.030 Uiso 1 1 d .
C2 C 0.2962(2) 0.01719(13) 0.6255(2) 0.0190(8) Uani 1 1 d .
C3 C 0.3003(2) 0.07107(14) 0.6005(2) 0.0214(8) Uani 1 1 d .
H3 H 0.303(2) 0.0803(14) 0.548(2) 0.026 Uiso 1 1 d .
C4 C 0.2944(2) 0.10573(14) 0.6582(2) 0.0214(8) Uani 1 1 d .
O1 O 0.28618(15) 0.09113(9) 0.73046(14) 0.0228(6) Uani 1 1 d .
C5 C 0.1257(2) 0.01212(14) 0.6992(2) 0.0244(9) Uani 1 1 d .
O5 O 0.08499(17) 0.03286(11) 0.73817(16) 0.0342(7) Uani 1 1 d .
C6 C 0.1311(3) 0.02284(15) 0.5513(2) 0.0304(10) Uani 1 1 d .
O6 O 0.0982(2) 0.04842(11) 0.50134(16) 0.0493(9) Uani 1 1 d .
C7 C 0.1224(2) -0.07448(16) 0.5946(2) 0.0273(9) Uani 1 1 d .
O7 O 0.08352(18) -0.11029(11) 0.57320(17) 0.0389(7) Uani 1 1 d .
C8 C 0.4022(3) 0.00833(14) 0.7709(2) 0.0267(9) Uani 1 1 d .
O8 O 0.47154(18) 0.00428(12) 0.79142(18) 0.0435(8) Uani 1 1 d .
C9 C 0.2743(2) 0.01987(15) 0.8396(2) 0.0280(9) Uani 1 1 d .
O9 O 0.2605(2) 0.02456(12) 0.90289(17) 0.0479(9) Uani 1 1 d .
P1 P 0.28692(6) 0.17472(4) 0.64080(6) 0.0195(2) Uani 1 1 d .
C10 C 0.3442(2) 0.21061(13) 0.7220(2) 0.0213(8) Uani 1 1 d .
C11 C 0.3417(3) 0.19505(15) 0.7996(2) 0.0306(10) Uani 1 1 d .
H11 H 0.3125 0.1648 0.8096 0.037 Uiso 1 1 calc R
C12 C 0.3821(3) 0.22395(17) 0.8622(2) 0.0355(10) Uani 1 1 d .
H12 H 0.3806 0.2135 0.9154 0.043 Uiso 1 1 calc R
C13 C 0.4248(3) 0.26783(17) 0.8482(3) 0.0372(11) Uani 1 1 d .
H13 H 0.4529 0.2873 0.8917 0.045 Uiso 1 1 calc R
C14 C 0.4267(3) 0.28338(16) 0.7716(3) 0.0369(11) Uani 1 1 d .
H14 H 0.4560 0.3137 0.7622 0.044 Uiso 1 1 calc R
C15 C 0.3864(2) 0.25529(15) 0.7079(2) 0.0303(9) Uani 1 1 d .
H15 H 0.3875 0.2664 0.6548 0.036 Uiso 1 1 calc R
C16 C 0.3222(2) 0.18988(13) 0.5495(2) 0.0205(8) Uani 1 1 d .
C17 C 0.4045(2) 0.18438(14) 0.5460(2) 0.0263(9) Uani 1 1 d .
H17 H 0.4410 0.1736 0.5920 0.032 Uiso 1 1 calc R
C18 C 0.4334(3) 0.19440(15) 0.4765(2) 0.0298(9) Uani 1 1 d .
H18 H 0.4896 0.1910 0.4748 0.036 Uiso 1 1 calc R
C19 C 0.3801(3) 0.20947(15) 0.4089(2) 0.0302(9) Uani 1 1 d .
H19 H 0.4000 0.2165 0.3609 0.036 Uiso 1 1 calc R
C20 C 0.2984(3) 0.21422(15) 0.4112(2) 0.0322(10) Uani 1 1 d .
H20 H 0.2620 0.2239 0.3645 0.039 Uiso 1 1 calc R
C21 C 0.2692(2) 0.20490(15) 0.4815(2) 0.0287(9) Uani 1 1 d .
H21 H 0.2130 0.2088 0.4831 0.034 Uiso 1 1 calc R
C22 C 0.1830(2) 0.19352(14) 0.6346(2) 0.0228(8) Uani 1 1 d .
C23 C 0.1628(2) 0.24404(15) 0.6490(2) 0.0322(10) Uani 1 1 d .
H23 H 0.2045 0.2692 0.6621 0.039 Uiso 1 1 calc R
C24 C 0.0823(2) 0.25868(17) 0.6444(3) 0.0375(11) Uani 1 1 d .
H24 H 0.0689 0.2937 0.6537 0.045 Uiso 1 1 calc R
C25 C 0.0219(3) 0.22216(19) 0.6263(3) 0.0518(14) Uani 1 1 d .
H25 H -0.0334 0.2319 0.6234 0.062 Uiso 1 1 calc R
C26 C 0.0418(3) 0.1717(2) 0.6126(4) 0.086(2) Uani 1 1 d .
H26 H 0.0000 0.1466 0.5994 0.103 Uiso 1 1 calc R
C27 C 0.1218(3) 0.15694(19) 0.6178(4) 0.0653(18) Uani 1 1 d .
H27 H 0.1350 0.1217 0.6098 0.078 Uiso 1 1 calc R
P2 P 0.25777(6) -0.06487(4) 0.72543(5) 0.0173(2) Uani 1 1 d .
C28 C 0.3180(2) -0.11918(13) 0.69593(19) 0.0170(8) Uani 1 1 d .
C29 C 0.2796(2) -0.16691(14) 0.6758(2) 0.0238(8) Uani 1 1 d .
H29 H 0.2231 -0.1706 0.6761 0.029 Uiso 1 1 calc R
C30 C 0.3244(2) -0.20882(14) 0.6554(2) 0.0270(9) Uani 1 1 d .
H30 H 0.2984 -0.2411 0.6417 0.032 Uiso 1 1 calc R
C31 C 0.4066(2) -0.20370(15) 0.6550(2) 0.0272(9) Uani 1 1 d .
H31 H 0.4371 -0.2326 0.6418 0.033 Uiso 1 1 calc R
C32 C 0.4441(2) -0.15676(15) 0.6737(2) 0.0276(9) Uani 1 1 d .
H32 H 0.5005 -0.1531 0.6728 0.033 Uiso 1 1 calc R
C33 C 0.3996(2) -0.11428(14) 0.6941(2) 0.0250(9) Uani 1 1 d .
H33 H 0.4258 -0.0819 0.7068 0.030 Uiso 1 1 calc R
C34 C 0.2154(2) -0.09574(13) 0.8060(2) 0.0188(8) Uani 1 1 d .
C35 C 0.2678(2) -0.12169(15) 0.8653(2) 0.0287(9) Uani 1 1 d .
H35 H 0.3236 -0.1249 0.8613 0.034 Uiso 1 1 calc R
C36 C 0.2392(3) -0.14296(17) 0.9302(2) 0.0349(10) Uani 1 1 d .
H36 H 0.2754 -0.1612 0.9698 0.042 Uiso 1 1 calc R
C37 C 0.1596(2) -0.13792(16) 0.9377(2) 0.0310(10) Uani 1 1 d .
H37 H 0.1407 -0.1518 0.9830 0.037 Uiso 1 1 calc R
C38 C 0.1067(2) -0.11269(16) 0.8793(2) 0.0327(10) Uani 1 1 d .
H38 H 0.0510 -0.1097 0.8838 0.039 Uiso 1 1 calc R
C39 C 0.1346(2) -0.09157(15) 0.8140(2) 0.0271(9) Uani 1 1 d .
H39 H 0.0978 -0.0740 0.7742 0.032 Uiso 1 1 calc R
Fe3 Fe 0.78164(3) 0.136351(19) 0.62850(3) 0.01639(12) Uani 1 1 d .
Fe4 Fe 0.67643(3) 0.165518(19) 0.71852(3) 0.01755(12) Uani 1 1 d .
C40 C 0.6675(2) 0.13123(14) 0.5452(2) 0.0197(8) Uani 1 1 d .
H40A H 0.664(2) 0.1403(13) 0.491(2) 0.024 Uiso 1 1 d .
H40B H 0.650(2) 0.0966(14) 0.553(2) 0.024 Uiso 1 1 d .
C41 C 0.6617(2) 0.17056(13) 0.6018(2) 0.0184(8) Uani 1 1 d .
C42 C 0.6549(2) 0.22511(13) 0.5783(2) 0.0174(8) Uani 1 1 d .
H42 H 0.643(2) 0.2345(13) 0.525(2) 0.021 Uiso 1 1 d .
C43 C 0.6682(2) 0.25881(13) 0.6400(2) 0.0182(8) Uani 1 1 d .
O2 O 0.68512(15) 0.24281(9) 0.71405(13) 0.0220(6) Uani 1 1 d .
C44 C 0.8394(2) 0.17099(14) 0.7090(2) 0.0228(8) Uani 1 1 d .
O44 O 0.88223(17) 0.19513(11) 0.75512(16) 0.0340(7) Uani 1 1 d .
C45 C 0.8144(2) 0.17702(14) 0.5549(2) 0.0210(8) Uani 1 1 d .
O45 O 0.83559(17) 0.20250(10) 0.50736(15) 0.0309(6) Uani 1 1 d .
C46 C 0.8432(2) 0.08274(15) 0.6128(2) 0.0230(8) Uani 1 1 d .
O46 O 0.88562(18) 0.04840(11) 0.60694(17) 0.0378(7) Uani 1 1 d .
C47 C 0.7177(2) 0.16760(14) 0.8230(2) 0.0251(9) Uani 1 1 d .
O47 O 0.7448(2) 0.16841(11) 0.88925(16) 0.0430(8) Uani 1 1 d .
C48 C 0.5761(3) 0.15492(14) 0.7283(2) 0.0256(9) Uani 1 1 d .
O48 O 0.50927(18) 0.14623(12) 0.73365(18) 0.0406(8) Uani 1 1 d .
P3 P 0.67393(6) 0.32830(3) 0.62611(5) 0.0168(2) Uani 1 1 d .
C49 C 0.6243(2) 0.34333(13) 0.5262(2) 0.0178(8) Uani 1 1 d .
C50 C 0.5451(2) 0.32638(14) 0.5021(2) 0.0232(8) Uani 1 1 d .
H50 H 0.5166 0.3098 0.5390 0.028 Uiso 1 1 calc R
C51 C 0.5078(2) 0.33400(15) 0.4236(2) 0.0280(9) Uani 1 1 d .
H51 H 0.4538 0.3223 0.4069 0.034 Uiso 1 1 calc R
C52 C 0.5482(3) 0.35815(16) 0.3700(2) 0.0341(10) Uani 1 1 d .
H52 H 0.5225 0.3626 0.3163 0.041 Uiso 1 1 calc R
C53 C 0.6266(3) 0.37610(17) 0.3944(2) 0.0403(11) Uani 1 1 d .
H53 H 0.6544 0.3932 0.3575 0.048 Uiso 1 1 calc R
C54 C 0.6643(3) 0.36906(15) 0.4724(2) 0.0308(10) Uani 1 1 d .
H54 H 0.7177 0.3819 0.4893 0.037 Uiso 1 1 calc R
C55 C 0.7782(2) 0.34859(13) 0.6365(2) 0.0195(8) Uani 1 1 d .
C56 C 0.8275(2) 0.32449(16) 0.5888(2) 0.0309(10) Uani 1 1 d .
H56 H 0.8074 0.2962 0.5556 0.037 Uiso 1 1 calc R
C57 C 0.9060(3) 0.34206(18) 0.5902(3) 0.0384(11) Uani 1 1 d .
H57 H 0.9397 0.3262 0.5574 0.046 Uiso 1 1 calc R
C58 C 0.9351(2) 0.38302(17) 0.6398(2) 0.0358(10) Uani 1 1 d .
H58 H 0.9886 0.3955 0.6402 0.043 Uiso 1 1 calc R
C59 C 0.8875(2) 0.40556(16) 0.6881(2) 0.0313(10) Uani 1 1 d .
H59 H 0.9088 0.4328 0.7231 0.038 Uiso 1 1 calc R
C60 C 0.8088(2) 0.38898(15) 0.6863(2) 0.0271(9) Uani 1 1 d .
H60 H 0.7756 0.4053 0.7192 0.033 Uiso 1 1 calc R
C61 C 0.6286(2) 0.36434(13) 0.6976(2) 0.0182(8) Uani 1 1 d .
C62 C 0.6223(2) 0.34413(15) 0.7720(2) 0.0274(9) Uani 1 1 d .
H62 H 0.6372 0.3092 0.7846 0.033 Uiso 1 1 calc R
C63 C 0.5939(3) 0.37529(16) 0.8279(2) 0.0340(10) Uani 1 1 d .
H63 H 0.5898 0.3615 0.8788 0.041 Uiso 1 1 calc R
C64 C 0.5718(2) 0.42569(15) 0.8107(2) 0.0296(9) Uani 1 1 d .
H64 H 0.5530 0.4467 0.8497 0.035 Uiso 1 1 calc R
C65 C 0.5767(2) 0.44605(15) 0.7367(2) 0.0307(10) Uani 1 1 d .
H65 H 0.5604 0.4808 0.7243 0.037 Uiso 1 1 calc R
C66 C 0.6056(2) 0.41560(14) 0.6807(2) 0.0259(9) Uani 1 1 d .
H66 H 0.6098 0.4298 0.6301 0.031 Uiso 1 1 calc R
P4 P 0.71772(6) 0.08655(4) 0.70779(5) 0.0181(2) Uani 1 1 d .
C67 C 0.6569(2) 0.03151(13) 0.6628(2) 0.0200(8) Uani 1 1 d .
C68 C 0.5734(2) 0.03487(15) 0.6400(2) 0.0285(9) Uani 1 1 d .
H68 H 0.5459 0.0660 0.6492 0.034 Uiso 1 1 calc R
C69 C 0.5295(3) -0.00743(16) 0.6034(2) 0.0361(10) Uani 1 1 d .
H69 H 0.4724 -0.0049 0.5875 0.043 Uiso 1 1 calc R
C70 C 0.5692(3) -0.05249(16) 0.5906(2) 0.0379(11) Uani 1 1 d .
H70 H 0.5393 -0.0811 0.5656 0.045 Uiso 1 1 calc R
C71 C 0.6521(3) -0.05660(15) 0.6136(2) 0.0334(10) Uani 1 1 d .
H71 H 0.6789 -0.0881 0.6050 0.040 Uiso 1 1 calc R
C72 C 0.6963(3) -0.01489(14) 0.6495(2) 0.0261(9) Uani 1 1 d .
H72 H 0.7534 -0.0178 0.6650 0.031 Uiso 1 1 calc R
C73 C 0.7704(2) 0.05634(13) 0.7986(2) 0.0219(8) Uani 1 1 d .
C74 C 0.8520(3) 0.06568(15) 0.8280(2) 0.0317(10) Uani 1 1 d .
H74 H 0.8841 0.0847 0.7970 0.038 Uiso 1 1 calc R
C75 C 0.8866(3) 0.04703(16) 0.9033(3) 0.0419(12) Uani 1 1 d .
H75 H 0.9423 0.0533 0.9233 0.050 Uiso 1 1 calc R
C76 C 0.8398(3) 0.01953(16) 0.9483(2) 0.0417(12) Uani 1 1 d .
H76 H 0.8632 0.0075 0.9999 0.050 Uiso 1 1 calc R
C77 C 0.7601(3) 0.00941(16) 0.9195(2) 0.0385(11) Uani 1 1 d .
H77 H 0.7286 -0.0100 0.9506 0.046 Uiso 1 1 calc R
C78 C 0.7254(3) 0.02742(15) 0.8450(2) 0.0314(10) Uani 1 1 d .
H78 H 0.6700 0.0200 0.8252 0.038 Uiso 1 1 calc R
C79 C 0.5611(7) 0.1017(3) 0.9232(5) 0.150(4) Uani 1 1 d .
H79A H 0.5150 0.0970 0.8790 0.180 Uiso 1 1 calc R
H79B H 0.6115 0.0962 0.9009 0.180 Uiso 1 1 calc R
Cl1 Cl 0.56028(9) 0.16397(7) 0.95369(10) 0.0779(5) Uani 1 1 d .
Cl2 Cl 0.55542(16) 0.05484(8) 0.99099(13) 0.1256(8) Uani 1 1 d .

loop_
_atom_site_aniso_label
_atom_site_aniso_U_11
_atom_site_aniso_U_22
_atom_site_aniso_U_33
_atom_site_aniso_U_23
_atom_site_aniso_U_13
_atom_site_aniso_U_12
Fe1 0.0256(3) 0.0168(3) 0.0146(3) 0.0012(2) 0.0011(2) 0.0024(2)
Fe2 0.0244(3) 0.0161(3) 0.0146(3) 0.0004(2) 0.0033(2) 0.0025(2)
C1 0.039(2) 0.020(2) 0.0181(19) 0.0007(17) 0.0113(18) 0.0014(18)
C2 0.024(2) 0.0172(19) 0.0177(18) -0.0004(15) 0.0081(15) 0.0012(15)
C3 0.028(2) 0.018(2) 0.0185(19) 0.0035(16) 0.0054(17) 0.0038(16)
C4 0.023(2) 0.019(2) 0.023(2) 0.0043(16) 0.0071(16) -0.0003(15)
O1 0.0359(16) 0.0163(13) 0.0173(13) -0.0001(10) 0.0078(11) 0.0006(11)
C5 0.027(2) 0.021(2) 0.024(2) 0.0030(17) -0.0014(17) -0.0022(17)
O5 0.0333(17) 0.0347(17) 0.0362(17) -0.0079(13) 0.0105(14) 0.0067(13)
C6 0.042(3) 0.023(2) 0.025(2) -0.0050(18) 0.0022(19) 0.0033(19)
O6 0.082(3) 0.0340(18) 0.0233(16) 0.0067(14) -0.0150(16) 0.0213(17)
C7 0.029(2) 0.030(2) 0.022(2) 0.0053(18) 0.0026(17) 0.0109(18)
O7 0.0397(18) 0.0268(17) 0.0474(19) -0.0065(14) -0.0008(15) -0.0057(14)
C8 0.035(3) 0.020(2) 0.025(2) -0.0064(16) 0.0034(18) 0.0007(17)
O8 0.0302(18) 0.045(2) 0.052(2) -0.0069(15) -0.0035(15) 0.0026(14)
C9 0.037(2) 0.025(2) 0.022(2) 0.0008(17) 0.0048(18) 0.0072(18)
O9 0.075(2) 0.049(2) 0.0229(16) 0.0042(14) 0.0151(16) 0.0170(17)
P1 0.0222(5) 0.0144(5) 0.0223(5) 0.0006(4) 0.0051(4) 0.0007(4)
C10 0.020(2) 0.0161(19) 0.028(2) 0.0003(16) 0.0049(16) 0.0040(15)
C11 0.038(2) 0.023(2) 0.031(2) -0.0026(18) 0.0084(19) 0.0018(18)
C12 0.042(3) 0.037(3) 0.025(2) -0.0054(19) -0.0004(19) 0.005(2)
C13 0.036(3) 0.035(3) 0.036(3) -0.013(2) -0.007(2) 0.006(2)
C14 0.035(3) 0.023(2) 0.049(3) -0.006(2) -0.002(2) -0.0023(19)
C15 0.034(2) 0.026(2) 0.031(2) 0.0000(18) 0.0050(19) -0.0008(18)
C16 0.026(2) 0.0137(19) 0.0219(19) 0.0028(15) 0.0050(16) 0.0010(15)
C17 0.024(2) 0.028(2) 0.025(2) 0.0049(17) 0.0000(17) 0.0017(17)
C18 0.030(2) 0.029(2) 0.031(2) 0.0033(18) 0.0097(19) -0.0005(18)
C19 0.042(3) 0.024(2) 0.026(2) 0.0026(17) 0.0115(19) -0.0007(18)
C20 0.043(3) 0.027(2) 0.025(2) 0.0074(18) -0.0014(19) 0.0022(19)
C21 0.029(2) 0.028(2) 0.028(2) 0.0039(18) 0.0030(18) 0.0055(18)
C22 0.024(2) 0.021(2) 0.023(2) -0.0037(16) 0.0037(16) -0.0016(16)
C23 0.025(2) 0.027(2) 0.044(3) -0.0082(19) 0.0006(19) -0.0028(17)
C24 0.031(2) 0.038(3) 0.043(3) -0.010(2) 0.003(2) 0.013(2)
C25 0.022(2) 0.047(3) 0.087(4) -0.005(3) 0.014(3) 0.003(2)
C26 0.029(3) 0.041(3) 0.187(7) -0.028(4) 0.018(4) -0.011(2)
C27 0.027(3) 0.027(3) 0.141(6) -0.018(3) 0.013(3) -0.005(2)
P2 0.0203(5) 0.0161(5) 0.0157(5) 0.0020(4) 0.0039(4) 0.0022(4)
C28 0.0205(19) 0.0159(19) 0.0144(17) 0.0028(14) 0.0019(15) 0.0028(14)
C29 0.023(2) 0.024(2) 0.024(2) 0.0011(17) 0.0038(16) -0.0002(16)
C30 0.039(2) 0.016(2) 0.026(2) -0.0011(16) 0.0073(18) 0.0000(17)
C31 0.034(2) 0.023(2) 0.026(2) -0.0008(17) 0.0113(18) 0.0089(17)
C32 0.027(2) 0.029(2) 0.029(2) -0.0008(17) 0.0087(18) 0.0042(17)
C33 0.026(2) 0.020(2) 0.029(2) -0.0011(17) 0.0050(17) -0.0003(16)
C34 0.024(2) 0.0159(19) 0.0170(18) 0.0002(15) 0.0033(15) 0.0015(15)
C35 0.021(2) 0.040(3) 0.026(2) 0.0062(18) 0.0072(17) 0.0034(18)
C36 0.036(3) 0.046(3) 0.022(2) 0.0132(19) 0.0023(19) 0.009(2)
C37 0.037(2) 0.038(3) 0.020(2) 0.0040(18) 0.0081(18) -0.001(2)
C38 0.025(2) 0.043(3) 0.032(2) 0.008(2) 0.0104(18) -0.0002(19)
C39 0.025(2) 0.034(2) 0.022(2) 0.0079(17) 0.0020(17) 0.0019(17)
Fe3 0.0207(3) 0.0152(3) 0.0133(2) 0.0004(2) 0.0027(2) 0.0004(2)
Fe4 0.0262(3) 0.0141(3) 0.0125(2) 0.0009(2) 0.0035(2) 0.0015(2)
C40 0.026(2) 0.0155(19) 0.0161(18) 0.0027(16) -0.0011(16) -0.0010(16)
C41 0.0163(18) 0.020(2) 0.0179(18) 0.0016(15) 0.0009(15) -0.0014(15)
C42 0.0191(19) 0.0147(19) 0.0175(18) 0.0044(15) 0.0000(15) -0.0002(14)
C43 0.023(2) 0.0144(18) 0.0166(18) 0.0011(15) 0.0015(15) 0.0029(15)
O2 0.0329(15) 0.0160(13) 0.0164(13) 0.0014(10) 0.0021(11) 0.0024(11)
C44 0.025(2) 0.026(2) 0.0177(19) 0.0056(17) 0.0028(16) 0.0002(17)
O44 0.0340(17) 0.0395(18) 0.0254(15) -0.0047(13) -0.0040(13) -0.0091(14)
C45 0.023(2) 0.021(2) 0.0176(19) -0.0035(16) 0.0004(16) 0.0035(16)
O45 0.0385(17) 0.0309(16) 0.0255(15) 0.0066(13) 0.0116(13) -0.0006(13)
C46 0.029(2) 0.022(2) 0.0182(19) 0.0019(16) 0.0036(16) -0.0010(17)
O46 0.0461(19) 0.0305(17) 0.0387(17) -0.0006(14) 0.0121(14) 0.0153(14)
C47 0.041(2) 0.015(2) 0.019(2) 0.0008(16) 0.0065(18) -0.0002(17)
O47 0.070(2) 0.0409(19) 0.0147(14) 0.0010(13) -0.0016(14) -0.0017(16)
C48 0.039(3) 0.020(2) 0.0194(19) 0.0037(16) 0.0088(18) 0.0106(18)
O48 0.0275(17) 0.050(2) 0.0465(19) 0.0071(15) 0.0119(15) 0.0070(14)
P3 0.0198(5) 0.0134(5) 0.0167(5) 0.0006(4) 0.0015(4) 0.0006(4)
C49 0.0224(19) 0.0117(18) 0.0179(18) 0.0024(14) -0.0006(15) 0.0021(14)
C50 0.025(2) 0.022(2) 0.0220(19) -0.0007(16) 0.0046(16) 0.0012(16)
C51 0.024(2) 0.030(2) 0.026(2) -0.0038(18) -0.0058(17) 0.0033(17)
C52 0.041(3) 0.036(3) 0.022(2) 0.0041(19) -0.0054(19) -0.005(2)
C53 0.042(3) 0.047(3) 0.030(2) 0.020(2) 0.000(2) -0.010(2)
C54 0.035(2) 0.029(2) 0.025(2) 0.0073(18) -0.0027(18) -0.0100(18)
C55 0.0191(19) 0.0179(19) 0.0198(18) 0.0028(15) -0.0017(15) 0.0009(15)
C56 0.025(2) 0.036(3) 0.031(2) -0.0105(19) 0.0046(18) -0.0008(18)
C57 0.027(2) 0.054(3) 0.037(2) -0.009(2) 0.014(2) 0.002(2)
C58 0.020(2) 0.049(3) 0.037(2) -0.005(2) 0.0014(19) -0.0055(19)
C59 0.024(2) 0.032(2) 0.037(2) -0.0094(19) 0.0037(19) -0.0079(18)
C60 0.027(2) 0.031(2) 0.024(2) -0.0060(17) 0.0062(17) 0.0013(17)
C61 0.0157(18) 0.0173(19) 0.0205(18) -0.0031(15) -0.0006(15) -0.0032(15)
C62 0.035(2) 0.023(2) 0.025(2) 0.0006(17) 0.0075(18) 0.0046(17)
C63 0.040(3) 0.040(3) 0.023(2) -0.0033(19) 0.0069(19) 0.003(2)
C64 0.025(2) 0.030(2) 0.034(2) -0.0167(19) 0.0046(18) -0.0016(17)
C65 0.030(2) 0.021(2) 0.043(3) -0.0027(18) 0.010(2) 0.0040(17)
C66 0.029(2) 0.022(2) 0.028(2) 0.0011(17) 0.0068(17) -0.0005(17)
P4 0.0253(5) 0.0143(5) 0.0147(4) 0.0022(4) 0.0034(4) 0.0010(4)
C67 0.029(2) 0.0150(19) 0.0165(18) 0.0044(15) 0.0043(16) -0.0032(15)
C68 0.034(2) 0.023(2) 0.030(2) 0.0039(17) 0.0098(19) -0.0025(17)
C69 0.037(3) 0.035(3) 0.035(2) 0.000(2) -0.001(2) -0.011(2)
C70 0.058(3) 0.027(2) 0.028(2) -0.0053(19) 0.005(2) -0.021(2)
C71 0.064(3) 0.015(2) 0.023(2) -0.0020(16) 0.014(2) -0.002(2)
C72 0.038(2) 0.021(2) 0.0211(19) 0.0052(16) 0.0098(17) -0.0023(17)
C73 0.034(2) 0.0151(19) 0.0161(18) -0.0008(15) 0.0031(16) 0.0051(16)
C74 0.041(3) 0.024(2) 0.027(2) 0.0032(17) -0.0045(19) 0.0034(19)
C75 0.055(3) 0.027(2) 0.035(3) 0.000(2) -0.016(2) 0.005(2)
C76 0.082(4) 0.023(2) 0.016(2) 0.0041(18) -0.004(2) 0.006(2)
C77 0.064(3) 0.030(3) 0.023(2) 0.0044(18) 0.009(2) 0.000(2)
C78 0.048(3) 0.026(2) 0.022(2) 0.0070(17) 0.0105(19) 0.0005(19)
C79 0.302(14) 0.067(5) 0.100(6) -0.012(4) 0.093(7) -0.056(6)
Cl1 0.0503(9) 0.1057(13) 0.0806(11) 0.0060(9) 0.0193(8) 0.0199(8)
Cl2 0.173(2) 0.1069(16) 0.1087(16) -0.0059(13) 0.0590(15) -0.0300(15)

loop_
_atom_type_symbol
_atom_type_description
_atom_type_scat_dispersion_real
_atom_type_scat_dispersion_imag
_atom_type_scat_source
C C 0.0033 0.0016 'International Tables Vol C Tables 4.2.6.8 and 6.1.1.4'
H H 0.0000 0.0000 'International Tables Vol C Tables 4.2.6.8 and 6.1.1.4'
O O 0.0106 0.0060 'International Tables Vol C Tables 4.2.6.8 and 6.1.1.4'
P P 0.1023 0.0942 'International Tables Vol C Tables 4.2.6.8 and 6.1.1.4'
Fe Fe 0.3463 0.8444 'International Tables Vol C Tables 4.2.6.8 and 6.1.1.4'
Cl Cl 0.1484 0.1585 'International Tables Vol C Tables 4.2.6.8 and 6.1.1.4'

loop_
_geom_angle_atom_site_label_1
_geom_angle_atom_site_label_2
_geom_angle_atom_site_label_3
_geom_angle
C7 Fe1 C5 106.41(18)
C7 Fe1 C6 94.63(17)
C5 Fe1 C6 91.07(17)
C7 Fe1 C1 102.39(16)
C5 Fe1 C1 151.13(16)
C6 Fe1 C1 88.46(17)
C7 Fe1 C2 139.93(16)
C5 Fe1 C2 113.11(15)
C6 Fe1 C2 91.05(17)
C1 Fe1 C2 38.08(13)
C7 Fe1 P2 91.52(12)
C5 Fe1 P2 93.09(12)
C6 Fe1 P2 171.31(14)
C1 Fe1 P2 84.22(11)
C2 Fe1 P2 80.29(9)
C7 Fe1 Fe2 143.04(12)
C5 Fe1 Fe2 77.67(12)
C6 Fe1 Fe2 122.24(13)
C1 Fe1 Fe2 78.26(11)
C2 Fe1 Fe2 46.81(9)
P2 Fe1 Fe2 51.56(3)
C8 Fe2 C9 95.92(18)
C8 Fe2 C2 98.46(16)
C9 Fe2 C2 164.80(16)
C8 Fe2 O1 101.67(14)
C9 Fe2 O1 88.53(14)
C2 Fe2 O1 83.77(12)
C8 Fe2 P2 103.07(13)
C9 Fe2 P2 94.09(13)
C2 Fe2 P2 87.47(11)
O1 Fe2 P2 154.71(8)
C8 Fe2 Fe1 140.92(12)
C9 Fe2 Fe1 115.64(13)
C2 Fe2 Fe1 53.76(10)
O1 Fe2 Fe1 101.59(7)
P2 Fe2 Fe1 54.81(3)
C2 C1 Fe1 71.1(2)
C1 C2 C3 121.1(3)
C1 C2 Fe2 129.2(3)
C3 C2 Fe2 109.3(2)
C1 C2 Fe1 70.8(2)
C3 C2 Fe1 120.0(2)
Fe2 C2 Fe1 79.44(12)
C4 C3 C2 114.0(3)
O1 C4 C3 121.7(3)
O1 C4 P1 114.8(3)
C3 C4 P1 123.2(3)
C4 O1 Fe2 110.1(2)
O5 C5 Fe1 173.5(3)
O6 C6 Fe1 178.0(4)
O7 C7 Fe1 177.7(4)
O8 C8 Fe2 179.5(4)
O9 C9 Fe2 177.9(4)
C22 P1 C16 110.28(17)
C22 P1 C10 106.98(17)
C16 P1 C10 110.12(17)
C22 P1 C4 108.44(17)
C16 P1 C4 109.43(17)
C10 P1 C4 111.56(17)
C11 C10 C15 120.0(4)
C11 C10 P1 119.1(3)
C15 C10 P1 120.8(3)
C12 C11 C10 119.3(4)
C13 C12 C11 120.7(4)
C14 C13 C12 120.0(4)
C13 C14 C15 120.5(4)
C14 C15 C10 119.5(4)
C21 C16 C17 119.3(3)
C21 C16 P1 121.7(3)
C17 C16 P1 119.0(3)
C18 C17 C16 120.6(4)
C17 C18 C19 119.8(4)
C20 C19 C18 120.2(4)
C19 C20 C21 120.2(4)
C20 C21 C16 119.9(4)
C23 C22 C27 119.1(4)
C23 C22 P1 120.6(3)
C27 C22 P1 120.3(3)
C22 C23 C24 120.7(4)
C25 C24 C23 119.7(4)
C26 C25 C24 119.7(4)
C25 C26 C27 120.7(5)
C26 C27 C22 120.0(4)
C34 P2 C28 99.89(16)
C34 P2 Fe2 118.27(12)
C28 P2 Fe2 125.38(12)
C34 P2 Fe1 121.39(12)
C28 P2 Fe1 119.03(11)
Fe2 P2 Fe1 73.63(3)
C33 C28 C29 119.3(3)
C33 C28 P2 121.7(3)
C29 C28 P2 119.0(3)
C30 C29 C28 119.9(4)
C31 C30 C29 120.3(4)
C32 C31 C30 119.9(3)
C31 C32 C33 120.2(4)
C28 C33 C32 120.3(4)
C39 C34 C35 118.2(3)
C39 C34 P2 123.1(3)
C35 C34 P2 118.5(3)
C36 C35 C34 120.6(4)
C37 C36 C35 120.5(4)
C36 C37 C38 119.8(4)
C37 C38 C39 120.1(4)
C34 C39 C38 120.9(3)
C46 Fe3 C44 104.72(17)
C46 Fe3 C45 95.64(17)
C44 Fe3 C45 93.18(16)
C46 Fe3 C41 145.76(15)
C44 Fe3 C41 108.71(15)
C45 Fe3 C41 89.74(15)
C46 Fe3 C40 108.77(15)
C44 Fe3 C40 146.48(16)
C45 Fe3 C40 85.23(15)
C41 Fe3 C40 37.92(13)
C46 Fe3 P4 89.53(12)
C44 Fe3 P4 94.28(12)
C45 Fe3 P4 169.55(12)
C41 Fe3 P4 80.94(10)
C40 Fe3 P4 84.50(11)
C46 Fe3 Fe4 140.71(12)
C44 Fe3 Fe4 74.76(12)
C45 Fe3 Fe4 123.63(12)
C41 Fe3 Fe4 47.16(9)
C40 Fe3 Fe4 78.38(10)
P4 Fe3 Fe4 51.96(3)
C48 Fe4 C47 97.30(18)
C48 Fe4 C41 98.50(16)
C47 Fe4 C41 163.90(16)
C48 Fe4 O2 103.77(14)
C47 Fe4 O2 89.41(13)
C41 Fe4 O2 83.87(12)
C48 Fe4 P4 100.78(12)
C47 Fe4 P4 92.09(12)
C41 Fe4 P4 87.97(11)
O2 Fe4 P4 155.00(8)
C48 Fe4 Fe3 139.72(12)
C47 Fe4 Fe3 113.70(13)
C41 Fe4 Fe3 54.00(10)
O2 Fe4 Fe3 101.69(7)
P4 Fe4 Fe3 55.15(3)
C41 C40 Fe3 70.5(2)
C40 C41 C42 121.0(3)
C40 C41 Fe4 129.1(3)
C42 C41 Fe4 109.3(2)
C40 C41 Fe3 71.6(2)
C42 C41 Fe3 118.4(2)
Fe4 C41 Fe3 78.84(12)
C43 C42 C41 114.2(3)
O2 C43 C42 121.7(3)
O2 C43 P3 115.4(2)
C42 C43 P3 122.6(3)
C43 O2 Fe4 110.2(2)
O44 C44 Fe3 172.3(3)
O45 C45 Fe3 179.1(3)
O46 C46 Fe3 176.0(3)
O47 C47 Fe4 179.0(4)
O48 C48 Fe4 177.7(4)
C61 P3 C55 107.13(16)
C61 P3 C49 110.36(16)
C55 P3 C49 108.35(17)
C61 P3 C43 112.64(16)
C55 P3 C43 110.26(16)
C49 P3 C43 108.03(16)
C54 C49 C50 119.7(3)
C54 C49 P3 121.8(3)
C50 C49 P3 118.3(3)
C49 C50 C51 119.3(4)
C52 C51 C50 120.8(4)
C51 C52 C53 119.9(4)
C54 C53 C52 119.9(4)
C53 C54 C49 120.2(4)
C60 C55 C56 119.8(3)
C60 C55 P3 122.1(3)
C56 C55 P3 118.1(3)
C57 C56 C55 119.7(4)
C56 C57 C58 119.6(4)
C59 C58 C57 120.6(4)
C58 C59 C60 120.3(4)
C59 C60 C55 119.9(4)
C62 C61 C66 118.8(3)
C62 C61 P3 121.9(3)
C66 C61 P3 119.0(3)
C63 C62 C61 119.7(4)
C64 C63 C62 120.9(4)
C63 C64 C65 120.1(4)
C64 C65 C66 119.6(4)
C65 C66 C61 120.9(4)
C73 P4 C67 100.34(16)
C73 P4 Fe4 116.48(12)
C67 P4 Fe4 126.76(13)
C73 P4 Fe3 122.71(13)
C67 P4 Fe3 118.32(12)
Fe4 P4 Fe3 72.89(3)
C68 C67 C72 119.1(3)
C68 C67 P4 122.0(3)
C72 C67 P4 118.9(3)
C67 C68 C69 120.2(4)
C70 C69 C68 119.9(4)
C69 C70 C71 120.6(4)
C70 C71 C72 120.1(4)
C71 C72 C67 120.1(4)
C74 C73 C78 118.5(4)
C74 C73 P4 122.5(3)
C78 C73 P4 118.6(3)
C73 C74 C75 120.0(4)
C76 C75 C74 119.9(4)
C77 C76 C75 120.5(4)
C76 C77 C78 120.0(4)
C77 C78 C73 121.0(4)
Cl2 C79 Cl1 117.8(4)

loop_
_geom_bond_atom_site_label_1
_geom_bond_atom_site_label_2
_geom_bond_distance
Fe1 C7 1.778(4)
Fe1 C5 1.779(4)
Fe1 C6 1.791(4)
Fe1 C1 2.166(4)
Fe1 C2 2.171(4)
Fe1 P2 2.2538(10)
Fe1 Fe2 2.6460(7)
Fe2 C8 1.732(4)
Fe2 C9 1.794(4)
Fe2 C2 1.962(3)
Fe2 O1 1.987(2)
Fe2 P2 2.1602(11)
C1 C2 1.415(5)
C2 C3 1.457(5)
C3 C4 1.343(5)
C4 O1 1.316(4)
C4 P1 1.803(4)
C5 O5 1.158(4)
C6 O6 1.142(4)
C7 O7 1.152(4)
C8 O8 1.158(5)
C9 O9 1.146(4)
P1 C22 1.789(4)
P1 C16 1.795(4)
P1 C10 1.800(4)
C10 C11 1.387(5)
C10 C15 1.392(5)
C11 C12 1.379(5)
C12 C13 1.378(6)
C13 C14 1.369(6)
C14 C15 1.382(5)
C16 C21 1.390(5)
C16 C17 1.395(5)
C17 C18 1.374(5)
C18 C19 1.387(5)
C19 C20 1.378(6)
C20 C21 1.387(5)
C22 C23 1.377(5)
C22 C27 1.385(6)
C23 C24 1.388(5)
C24 C25 1.377(6)
C25 C26 1.372(6)
C26 C27 1.380(7)
P2 C34 1.827(4)
P2 C28 1.842(4)
C28 C33 1.375(5)
C28 C29 1.402(5)
C29 C30 1.390(5)
C30 C31 1.381(5)
C31 C32 1.375(5)
C32 C33 1.400(5)
C34 C39 1.384(5)
C34 C35 1.391(5)
C35 C36 1.388(5)
C36 C37 1.364(6)
C37 C38 1.377(5)
C38 C39 1.387(5)
Fe3 C46 1.769(4)
Fe3 C44 1.779(4)
Fe3 C45 1.787(4)
Fe3 C41 2.167(3)
Fe3 C40 2.182(4)
Fe3 P4 2.2565(10)
Fe3 Fe4 2.6281(7)
Fe4 C48 1.735(4)
Fe4 C47 1.798(4)
Fe4 C41 1.964(3)
Fe4 O2 1.999(2)
Fe4 P4 2.1658(10)
C40 C41 1.413(5)
C41 C42 1.460(5)
C42 C43 1.352(5)
C43 O2 1.310(4)
C43 P3 1.811(3)
C44 O44 1.152(4)
C45 O45 1.144(4)
C46 O46 1.149(4)
C47 O47 1.142(4)
C48 O48 1.157(5)
P3 C61 1.795(4)
P3 C55 1.800(4)
P3 C49 1.805(3)
C49 C54 1.389(5)
C49 C50 1.390(5)
C50 C51 1.390(5)
C51 C52 1.372(6)
C52 C53 1.386(6)
C53 C54 1.384(5)
C55 C60 1.385(5)
C55 C56 1.396(5)
C56 C57 1.384(6)
C57 C58 1.388(6)
C58 C59 1.365(6)
C59 C60 1.379(5)
C61 C62 1.391(5)
C61 C66 1.392(5)
C62 C63 1.387(5)
C63 C64 1.368(5)
C64 C65 1.378(5)
C65 C66 1.382(5)
P4 C73 1.820(4)
P4 C67 1.836(4)
C67 C68 1.386(5)
C67 C72 1.402(5)
C68 C69 1.400(5)
C69 C70 1.372(6)
C70 C71 1.380(6)
C71 C72 1.387(5)
C73 C74 1.392(5)
C73 C78 1.395(5)
C74 C75 1.400(5)
C75 C76 1.380(6)
C76 C77 1.366(6)
C77 C78 1.383(5)
C79 Cl2 1.685(7)
C79 Cl1 1.686(7)
